data_2201417
loop_
_publ_author_name
'Carballo, Rosa '
'Casas, J. Sergio'
'Garc\'ia-Mart\'inez, Emilia'
'Pereiras-Gabi\'an, Gumersindo'
'S\'anchez, Agust\'in'
'Sordo, Jos\'e'
'V\'azquez-L\'opez, Ezequiel M.'

_publ_section_title
;
 2,5-Dihydro-3,4-dimethyl-5-oxo-1<i>H</i>-pyrazole-1-carbothioamide
;
_journal_issue 7
_journal_name_full 'Acta Crystallographica Section E'
_journal_page_first o787
_journal_page_last o789
_journal_paper_doi 10.1107/S160053680201098X
_journal_volume 58
_journal_year 2002
_chemical_formula_iupac 'C6 H9 N3 O S'
_chemical_formula_moiety 'C6 H9 N3 O S'
_chemical_formula_sum 'C6 H9 N3 O S'
_chemical_formula_weight 171.22
_chemical_name_systematic
;
2,5-dihydro-3,4-dimethyl-5-oxo-1H-pyrazole-1-carbothioamide
;
_space_group_IT_number 60
_symmetry_cell_setting orthorhombic
_symmetry_space_group_name_Hall '-P 2n 2ab'
_symmetry_space_group_name_H-M 'P b c n'
_atom_sites_solution_hydrogens geom
_atom_sites_solution_primary direct
_atom_sites_solution_secondary difmap
_audit_creation_method SHELXL-97
_cell_angle_alpha 90.00
_cell_angle_beta 90.00
_cell_angle_gamma 90.00
_cell_formula_units_Z 8
_cell_length_a 7.9246(13)
_cell_length_b 12.543(2)
_cell_length_c 16.015(3)
_cell_measurement_reflns_used 4044
_cell_measurement_temperature 293(2)
_cell_measurement_theta_max 28.0
_cell_measurement_theta_min 2.5
_cell_volume 1591.9(5)
_computing_cell_refinement 'SAINT (Bruker, 1998)'
_computing_data_collection 'SMART (Bruker, 1998)'
_computing_data_reduction SAINT
_computing_molecular_graphics
;
PLATON (Spek, 2002) and SCHAKAL (Keller, 1988)
;
_computing_structure_refinement 'SHELXL97 (Sheldrick, 1997)'
_computing_structure_solution 'SHELXS97 (Sheldrick, 1990)'
_diffrn_ambient_temperature 293(2)
_diffrn_measured_fraction_theta_full 0.857
_diffrn_measured_fraction_theta_max 0.857
_diffrn_measurement_device_type 'Bruker SMART-CCD 1000'
_diffrn_measurement_method '\f and \w'
_diffrn_radiation_monochromator graphite
_diffrn_radiation_source 'fine-focus sealed tube'
_diffrn_radiation_type MoK\a
_diffrn_radiation_wavelength 0.71073
_diffrn_reflns_av_R_equivalents 0.0619
_diffrn_reflns_av_sigmaI/netI 0.0347
_diffrn_reflns_limit_h_max 10
_diffrn_reflns_limit_h_min -10
_diffrn_reflns_limit_k_max 16
_diffrn_reflns_limit_k_min -9
_diffrn_reflns_limit_l_max 20
_diffrn_reflns_limit_l_min -21
_diffrn_reflns_number 8987
_diffrn_reflns_theta_full 28.02
_diffrn_reflns_theta_max 28.02
_diffrn_reflns_theta_min 2.54
_diffrn_standards_decay_% 0
_diffrn_standards_number 0
_exptl_absorpt_coefficient_mu 0.351
_exptl_absorpt_correction_T_max 0.932
_exptl_absorpt_correction_T_min 0.875
_exptl_absorpt_correction_type multi-scan
_exptl_absorpt_process_details '(SADABS; Sheldrick, 1996)'
_exptl_crystal_colour colourless
_exptl_crystal_density_diffrn 1.429
_exptl_crystal_density_method 'not measured'
_exptl_crystal_description prism
_exptl_crystal_F_000 720
_exptl_crystal_size_max .37
_exptl_crystal_size_mid .27
_exptl_crystal_size_min .20
_refine_diff_density_max 0.367
_refine_diff_density_min -0.314
_refine_ls_extinction_coef 0.0133(18)
_refine_ls_extinction_expression Fc^*^=kFc[1+0.001xFc^2^\l^3^/sin(2\q)]^-1/4^
_refine_ls_extinction_method SHELXL97
_refine_ls_goodness_of_fit_ref 1.031
_refine_ls_hydrogen_treatment mixed
_refine_ls_matrix_type full
_refine_ls_number_parameters 105
_refine_ls_number_reflns 1904
_refine_ls_number_restraints 0
_refine_ls_restrained_S_all 1.031
_refine_ls_R_factor_all 0.0581
_refine_ls_R_factor_gt 0.0464
_refine_ls_shift/su_max <0.001
_refine_ls_shift/su_mean 0.000
_refine_ls_structure_factor_coef Fsqd
_refine_ls_weighting_details 'w = 1/[\s^2^(Fo^2^)+(0.0809P)^2^+0.2527P] where P = (Fo^2^+2Fc^2^)/3'
_refine_ls_weighting_scheme calc
_refine_ls_wR_factor_gt 0.1251
_refine_ls_wR_factor_ref 0.1319
_reflns_number_gt 1559
_reflns_number_total 1904
_reflns_threshold_expression I>2\s(I)
_cod_data_source_file cm6010.cif
_cod_data_source_block I
_cod_depositor_comments
;
The following automatic conversions were performed:
'_symmetry_cell_setting' value 'Orthorhombic' changed to 'orthorhombic'
according to '/home/saulius/struct/CIF-dictionaries/cif_core.dic'
dictionary named 'cif_core.dic' version 2.4.1 from 2010-06-29.

Automatic conversion script
Id: cif_fix_enum 1527 2010-12-29 10:47:43Z saulius 

The following automatic conversions were performed:

'_symmetry_cell_setting' value 'Orthorhombic' changed to
'orthorhombic' according to
/home/saulius/struct/CIF-dictionaries/cif_core.dic dictionary named
'cif_core.dic' version 2.4.1 from 2010-06-29.

Automatic conversion script
Id: cif_fix_values 1715 2011-07-08 13:25:40Z adriana 
;
_cod_original_cell_volume 1591.9(4)
_cod_original_sg_symbol_Hall '-P 2 n 2 a b'
_cod_database_code 2201417
_cod_database_fobs_code 2201417

loop_
_symmetry_equiv_pos_as_xyz
'x, y, z'
'-x+1/2, -y+1/2, z+1/2'
'-x, y, -z+1/2'
'x+1/2, -y+1/2, -z'
'-x, -y, -z'
'x-1/2, y-1/2, -z-1/2'
'x, -y, z-1/2'
'-x-1/2, y-1/2, z'

loop_
_atom_site_label
_atom_site_fract_x
_atom_site_fract_y
_atom_site_fract_z
_atom_site_U_iso_or_equiv
_atom_site_adp_type
_atom_site_calc_flag
_atom_site_refinement_flags
_atom_site_occupancy
_atom_site_disorder_assembly
_atom_site_disorder_group
_atom_site_type_symbol
S 0.09270(7) 0.13621(4) 0.41542(3) 0.0492(2) Uani d . 1 . . S
N1 0.1054(2) -0.07459(13) 0.39897(10) 0.0530(5) Uani d . 1 . . N
H1A 0.1321 -0.1306 0.3709 0.064 Uiso calc R 1 . . H
H1B 0.0585 -0.0809 0.4471 0.064 Uiso calc R 1 . . H
N2 0.21228(18) 0.01946(10) 0.29012(8) 0.0369(3) Uani d . 1 . . N
N3 0.2586(2) 0.11183(11) 0.24929(9) 0.0404(4) Uani d . 1 . . N
H3 0.221(3) 0.168(2) 0.2680(17) 0.072(8) Uiso d . 1 . . H
O 0.24333(19) -0.16257(9) 0.26406(9) 0.0542(4) Uani d . 1 . . O
C1 0.1365(2) 0.02105(12) 0.36803(11) 0.0368(4) Uani d . 1 . . C
C2 0.3316(2) 0.08462(12) 0.17618(9) 0.0355(4) Uani d . 1 . . C
C3 0.3405(2) -0.02382(12) 0.16908(10) 0.0361(4) Uani d . 1 . . C
C4 0.2656(2) -0.06864(12) 0.24109(10) 0.0375(4) Uani d . 1 . . C
C12 0.3893(3) 0.16841(16) 0.11721(12) 0.0498(5) Uani d . 1 . . C
H12A 0.5076 0.1595 0.1064 0.075 Uiso calc R 1 . . H
H12B 0.3699 0.2374 0.1413 0.075 Uiso calc R 1 . . H
H12C 0.3277 0.1624 0.0658 0.075 Uiso calc R 1 . . H
C13 0.4165(3) -0.08722(16) 0.09951(12) 0.0507(5) Uani d . 1 . . C
H13A 0.3320 -0.1014 0.0580 0.076 Uiso calc R 1 . . H
H13B 0.4590 -0.1534 0.1211 0.076 Uiso calc R 1 . . H
H13C 0.5073 -0.0476 0.0748 0.076 Uiso calc R 1 . . H

loop_
_atom_site_aniso_label
_atom_site_aniso_U_11
_atom_site_aniso_U_22
_atom_site_aniso_U_33
_atom_site_aniso_U_12
_atom_site_aniso_U_13
_atom_site_aniso_U_23
S 0.0694(4) 0.0349(3) 0.0432(3) 0.0052(2) 0.0150(2) -0.00179(17)
N1 0.0788(12) 0.0334(8) 0.0468(9) -0.0052(7) 0.0195(8) 0.0023(7)
N2 0.0517(8) 0.0246(7) 0.0344(7) -0.0008(5) 0.0034(6) -0.0003(5)
N3 0.0584(10) 0.0245(7) 0.0383(7) 0.0006(6) 0.0090(6) 0.0014(6)
O 0.0891(11) 0.0245(6) 0.0490(8) -0.0025(6) 0.0072(7) -0.0019(5)
C1 0.0411(9) 0.0338(8) 0.0357(8) -0.0009(6) -0.0007(6) 0.0012(6)
C2 0.0428(9) 0.0319(8) 0.0317(8) 0.0021(7) -0.0017(6) 0.0007(6)
C3 0.0449(9) 0.0300(8) 0.0334(8) 0.0018(6) -0.0037(7) -0.0037(6)
C4 0.0506(10) 0.0268(8) 0.0351(8) 0.0004(7) -0.0043(7) -0.0039(6)
C12 0.0656(12) 0.0395(9) 0.0443(10) -0.0002(8) 0.0110(8) 0.0075(8)
C13 0.0697(13) 0.0429(10) 0.0396(9) 0.0039(9) 0.0048(8) -0.0092(8)

loop_
_atom_type_symbol
_atom_type_description
_atom_type_scat_dispersion_real
_atom_type_scat_dispersion_imag
_atom_type_scat_source
C C 0.0033 0.0016 'International Tables Vol C Tables 4.2.6.8 and 6.1.1.4'
H H 0.0000 0.0000 'International Tables Vol C Tables 4.2.6.8 and 6.1.1.4'
N N 0.0061 0.0033 'International Tables Vol C Tables 4.2.6.8 and 6.1.1.4'
O O 0.0106 0.0060 'International Tables Vol C Tables 4.2.6.8 and 6.1.1.4'
S S 0.1246 0.1234 'International Tables Vol C Tables 4.2.6.8 and 6.1.1.4'

loop_
_geom_angle_atom_site_label_1
_geom_angle_atom_site_label_2
_geom_angle_atom_site_label_3
_geom_angle
_geom_angle_publ_flag
C1 N1 H1A 120.0 ?
C1 N1 H1B 120.0 ?
H1A N1 H1B 120.0 ?
N3 N2 C1 122.01(12) y
N3 N2 C4 108.19(13) y
C1 N2 C4 129.68(13) y
C2 N3 N2 108.22(13) y
C2 N3 H3 133.7(18) ?
N2 N3 H3 116.6(18) ?
N1 C1 N2 113.93(15) y
N1 C1 S 125.23(14) y
N2 C1 S 120.84(11) y
N3 C2 C3 110.24(14) y
N3 C2 C12 120.31(15) ?
C3 C2 C12 129.45(15) ?
C2 C3 C4 107.83(13) y
C2 C3 C13 127.73(16) ?
C4 C3 C13 124.43(15) ?
O C4 C3 132.52(15) y
O C4 N2 122.01(16) y
C3 C4 N2 105.47(13) y
C2 C12 H12A 109.5 ?
C2 C12 H12B 109.5 ?
H12A C12 H12B 109.5 ?
C2 C12 H12C 109.5 ?
H12A C12 H12C 109.5 ?
H12B C12 H12C 109.5 ?
C3 C13 H13A 109.5 ?
C3 C13 H13B 109.5 ?
H13A C13 H13B 109.5 ?
C3 C13 H13C 109.5 ?
H13A C13 H13C 109.5 ?
H13B C13 H13C 109.5 ?

loop_
_geom_bond_atom_site_label_1
_geom_bond_atom_site_label_2
_geom_bond_site_symmetry_2
_geom_bond_distance
_geom_bond_publ_flag
S C1 . 1.6682(17) y
N1 C1 . 1.321(2) y
N1 H1A . 0.8600 ?
N1 H1B . 0.8600 ?
N2 N3 . 1.3801(18) y
N2 C1 . 1.385(2) y
N2 C4 . 1.420(2) y
N3 C2 . 1.350(2) y
N3 H3 . 0.82(3) ?
O C4 . 1.2468(19) y
C2 C3 . 1.367(2) y
C2 C12 . 1.485(2) ?
C3 C4 . 1.414(2) y
C3 C13 . 1.495(2) ?
C12 H12A . 0.9600 ?
C12 H12B . 0.9600 ?
C12 H12C . 0.9600 ?
C13 H13A . 0.9600 ?
C13 H13B . 0.9600 ?
C13 H13C . 0.9600 ?

loop_
_geom_hbond_atom_site_label_D
_geom_hbond_atom_site_label_H
_geom_hbond_atom_site_label_A
_geom_hbond_site_symmetry_A
_geom_hbond_distance_DH
_geom_hbond_distance_HA
_geom_hbond_distance_DA
_geom_hbond_angle_DHA
N1 H1A O . 0.86 1.97 2.661(2) 137
N3 H3 S . 0.82(3) 2.60(3) 2.9834(16) 110(2)
N1 H1B S 5_556 0.86 2.60 3.4495(17) 169
N3 H3 O 8_665 0.82(3) 2.15(3) 2.840(2) 142(2)

loop_
_cod_related_entry_id
_cod_related_entry_database
_cod_related_entry_code
1 ChemSpider 21132297
